data_8103502
loop_
_publ_author_name
'Baur, W.H.'
'Bieniok, A.'
'Joswig, W.'
'Kassner, D.'
'Finger, G.'
'Kornatowski, J.'

_publ_section_title
;
 The crystal structure of the microporous solid MAPO-39 (ATN) refined from
 single crystal diffraction data
;
_journal_name_full 'Zeitschrift fuer Kristallographie (149,1979-)'
_journal_page_first 154
_journal_page_last 159
_journal_volume 214
_journal_year 1999
_chemical_formula_sum 'C13.16 Al6.5728 Mg0.9392 O32.168 P7.504'
_chemical_name_systematic
;
(Al6.57 Mg0.94 H0.87 (P O4)7.5 (H2 O)2.17) ((C3 H7)2 N H)2.193
;
_space_group_IT_number 87
_symmetry_space_group_name_Hall '-I 4'
_symmetry_space_group_name_H-M 'I 4/m'
_cell_angle_alpha 90
_cell_angle_beta 90
_cell_angle_gamma 90
_cell_formula_units_Z 1
_cell_length_a 13.2088
_cell_length_b 13.2088
_cell_length_c 5.2771
_cell_volume 920.708
_citation_journal_id_ASTM ZEKRDZ
_cod_data_source_file Baur_ZEKRDZ_1999_900.cif
_cod_data_source_block Al6.5728C13.16Mg0.9392O32.168P7.504
_cod_original_cell_volume 920.7084
_cod_original_formula_sum 'Al6.5728 C13.16 Mg0.9392 O32.168 P7.504'
_cod_database_code 8103502

loop_
_symmetry_equiv_pos_as_xyz
x,y,z
-y,x,z
-x,-y,z
y,-x,z
-x,-y,-z
y,-x,-z
x,y,-z
-y,x,-z
x+1/2,y+1/2,z+1/2
-y+1/2,x+1/2,z+1/2
-x+1/2,-y+1/2,z+1/2
y+1/2,-x+1/2,z+1/2
-x+1/2,-y+1/2,-z+1/2
y+1/2,-x+1/2,-z+1/2
x+1/2,y+1/2,-z+1/2
-y+1/2,x+1/2,-z+1/2

loop_
_atom_site_label
_atom_site_type_symbol
_atom_site_fract_x
_atom_site_fract_y
_atom_site_fract_z
_atom_site_occupancy
_atom_site_U_iso_or_equiv
Mg1 Mg+2 0.37846 0.20842 0 0.1124 0.0
P1 P+5 0.21631 0.38206 0 0.898 0.0
C2 C 0.449 0.522 0.5 0.82 0.0
O2 O-2 0.15488 0.35625 0.2302 1.008 0.0
Mg2 Mg+2 0.4104 0.1156 0 0.005 0.0
Al1 Al+3 0.37846 0.20842 0 0.7866 0.0
P2 P+5 0.1226 0.4167 0 0.04 0.0
C1 C 0.5 0.5 0.743 0.37 0.0
O4 O-2 0.187 0.511 0 0.04 0.0
Al2 Al+3 0.4104 0.1156 0 0.035 0.0
O5 O-2 0.517 0.19 0 0.04 0.0
O3 O-2 0.2418 0.49346 0 0.926 0.0
O6 O-2 0.015 0.445 0 0.04 0.0
O1 O-2 0.31508 0.32477 0 0.959 0.0
C4 C 0.4676 0.0389 0 0.381 0.0
C3 C 0.4857 0.513 0 0.259 0.0
